data_7004989
loop_
_publ_author_name
'Izod, Keith'
'Stewart, John C.'
'Clegg, William'
'Harrington, Ross W.'

_publ_section_title
;
 Alkali metal complexes of sterically demanding amino-functionalized
 secondary phosphanide ligands.
;
_journal_issue 2
_journal_name_full 'Dalton transactions (Cambridge, England : 2003)'
_journal_page_first 257
_journal_page_last 264
_journal_paper_doi 10.1039/b614373c
_journal_year 2007
_chemical_formula_moiety 'C56 H112 N4 Na4 O2 P4 Si8'
_chemical_formula_sum 'C56 H112 N4 Na4 O2 P4 Si8'
_chemical_formula_weight 1314.06
_chemical_name_systematic
;
?
;
_space_group_IT_number 2
_symmetry_cell_setting triclinic
_symmetry_space_group_name_Hall '-P 1'
_symmetry_space_group_name_H-M 'P -1'
_atom_sites_solution_hydrogens geom
_atom_sites_solution_primary direct
_atom_sites_solution_secondary difmap
_audit_creation_method SHELXL-97
_cell_angle_alpha 109.582(2)
_cell_angle_beta 97.502(2)
_cell_angle_gamma 110.175(2)
_cell_formula_units_Z 1
_cell_length_a 11.1503(15)
_cell_length_b 13.5201(18)
_cell_length_c 15.406(2)
_cell_measurement_reflns_used 5598
_cell_measurement_temperature 150(2)
_cell_measurement_theta_max 28.26
_cell_measurement_theta_min 2.14
_cell_volume 1972.8(5)
_computing_cell_refinement 'Bruker SAINT'
_computing_data_collection 'Bruker SMART'
_computing_data_reduction 'Bruker SAINT'
_computing_molecular_graphics 'Bruker SHELXTL'
_computing_publication_material 'Bruker SHELXTL and local programs'
_computing_structure_refinement 'Bruker SHELXTL'
_computing_structure_solution SIR97
_diffrn_ambient_temperature 150(2)
_diffrn_measured_fraction_theta_full 0.989
_diffrn_measured_fraction_theta_max 0.989
_diffrn_measurement_device_type 'Bruker SMART 1K CCD diffractometer'
_diffrn_measurement_method 'thin-slice \w scans'
_diffrn_radiation_monochromator graphite
_diffrn_radiation_source 'sealed tube'
_diffrn_radiation_type MoK\a
_diffrn_radiation_wavelength 0.71069
_diffrn_reflns_av_R_equivalents 0.0250
_diffrn_reflns_av_sigmaI/netI 0.0362
_diffrn_reflns_limit_h_max 13
_diffrn_reflns_limit_h_min -13
_diffrn_reflns_limit_k_max 16
_diffrn_reflns_limit_k_min -16
_diffrn_reflns_limit_l_max 18
_diffrn_reflns_limit_l_min -18
_diffrn_reflns_number 14338
_diffrn_reflns_theta_full 25.00
_diffrn_reflns_theta_max 25.00
_diffrn_reflns_theta_min 1.76
_diffrn_standards_number 0
_exptl_absorpt_coefficient_mu 0.276
_exptl_absorpt_correction_T_max 0.950
_exptl_absorpt_correction_T_min 0.890
_exptl_absorpt_correction_type multi-scan
_exptl_absorpt_process_details SADABS
_exptl_crystal_colour red
_exptl_crystal_density_diffrn 1.106
_exptl_crystal_density_method 'not measured'
_exptl_crystal_description block
_exptl_crystal_F_000 708
_exptl_crystal_size_max 0.42
_exptl_crystal_size_mid 0.22
_exptl_crystal_size_min 0.18
_refine_diff_density_max 0.381
_refine_diff_density_min -0.273
_refine_diff_density_rms 0.057
_refine_ls_extinction_method none
_refine_ls_goodness_of_fit_ref 1.257
_refine_ls_hydrogen_treatment constr
_refine_ls_matrix_type full
_refine_ls_number_parameters 366
_refine_ls_number_reflns 6865
_refine_ls_number_restraints 0
_refine_ls_restrained_S_all 1.257
_refine_ls_R_factor_all 0.0636
_refine_ls_R_factor_gt 0.0535
_refine_ls_shift/su_max 0.000
_refine_ls_shift/su_mean 0.000
_refine_ls_structure_factor_coef Fsqd
_refine_ls_weighting_details 'calc w=1/[\s^2^(Fo^2^)+(0.0315P)^2^+1.7210P] where P=(Fo^2^+2Fc^2^)/3'
_refine_ls_weighting_scheme calc
_refine_ls_wR_factor_gt 0.1089
_refine_ls_wR_factor_ref 0.1121
_reflns_number_gt 5944
_reflns_number_total 6865
_reflns_threshold_expression I>2\s(I)
_cod_data_source_file b614373c.txt
_cod_data_source_block ki254_compound_11
_cod_original_cell_volume 1972.7(5)
_cod_database_code 7004989

loop_
_symmetry_equiv_pos_as_xyz
'x, y, z'
'-x, -y, -z'

loop_
_atom_site_label
_atom_site_type_symbol
_atom_site_fract_x
_atom_site_fract_y
_atom_site_fract_z
_atom_site_U_iso_or_equiv
_atom_site_adp_type
_atom_site_occupancy
_atom_site_symmetry_multiplicity
_atom_site_calc_flag
_atom_site_refinement_flags
_atom_site_disorder_assembly
_atom_site_disorder_group
Na1 Na 0.11773(10) 0.13534(9) 0.05939(8) 0.0266(3) Uani 1 1 d . . .
Na2 Na 0.08817(11) 0.14773(10) 0.27846(8) 0.0323(3) Uani 1 1 d . . .
P1 P 0.16985(7) 0.34202(6) 0.23339(5) 0.02295(17) Uani 1 1 d . . .
P2 P -0.15090(7) -0.03472(6) 0.12698(5) 0.01937(16) Uani 1 1 d . . .
Si1 Si 0.25244(8) 0.58426(7) 0.39471(6) 0.0284(2) Uani 1 1 d . . .
Si2 Si 0.10385(8) 0.51210(7) 0.17469(6) 0.02617(19) Uani 1 1 d . . .
Si3 Si -0.27498(8) 0.00376(7) 0.30042(6) 0.02776(19) Uani 1 1 d . . .
Si4 Si -0.33732(8) -0.24870(6) 0.14102(6) 0.02559(19) Uani 1 1 d . . .
O1 O 0.1992(2) 0.15074(17) 0.42026(14) 0.0338(5) Uani 1 1 d . . .
N1 N 0.2926(2) 0.20340(19) 0.20985(17) 0.0284(5) Uani 1 1 d . . .
N2 N -0.1213(2) 0.07149(19) 0.00823(16) 0.0229(5) Uani 1 1 d . . .
C1 C 0.2232(3) 0.4997(2) 0.26416(18) 0.0196(5) Uani 1 1 d . . .
H1 H 0.3113 0.5271 0.2507 0.024 Uiso 1 1 calc R . .
C2 C 0.3593(4) 0.5464(3) 0.4701(2) 0.0544(10) Uani 1 1 d . . .
H2A H 0.4468 0.5663 0.4578 0.082 Uiso 1 1 calc R . .
H2B H 0.3173 0.4634 0.4541 0.082 Uiso 1 1 calc R . .
H2C H 0.3700 0.5897 0.5381 0.082 Uiso 1 1 calc R . .
C3 C 0.0914(4) 0.5555(3) 0.4249(3) 0.0614(11) Uani 1 1 d . . .
H3A H 0.0431 0.5910 0.3970 0.092 Uiso 1 1 calc R . .
H3B H 0.1080 0.5884 0.4947 0.092 Uiso 1 1 calc R . .
H3C H 0.0381 0.4720 0.3988 0.092 Uiso 1 1 calc R . .
C4 C 0.3440(4) 0.7431(3) 0.4302(2) 0.0466(9) Uani 1 1 d . . .
H4A H 0.2840 0.7724 0.4059 0.070 Uiso 1 1 calc R . .
H4B H 0.4198 0.7572 0.4030 0.070 Uiso 1 1 calc R . .
H4C H 0.3762 0.7829 0.5003 0.070 Uiso 1 1 calc R . .
C5 C -0.0727(3) 0.4308(3) 0.1683(3) 0.0460(9) Uani 1 1 d . . .
H5A H -0.0890 0.3509 0.1566 0.069 Uiso 1 1 calc R . .
H5B H -0.1318 0.4317 0.1158 0.069 Uiso 1 1 calc R . .
H5C H -0.0902 0.4672 0.2290 0.069 Uiso 1 1 calc R . .
C6 C 0.1334(3) 0.6667(3) 0.2057(2) 0.0404(8) Uani 1 1 d . . .
H6A H 0.1060 0.6957 0.2635 0.061 Uiso 1 1 calc R . .
H6B H 0.0814 0.6720 0.1524 0.061 Uiso 1 1 calc R . .
H6C H 0.2282 0.7131 0.2174 0.061 Uiso 1 1 calc R . .
C7 C 0.1345(4) 0.4552(3) 0.0550(2) 0.0446(8) Uani 1 1 d . . .
H7A H 0.1231 0.3752 0.0380 0.067 Uiso 1 1 calc R . .
H7B H 0.2253 0.5027 0.0580 0.067 Uiso 1 1 calc R . .
H7C H 0.0710 0.4578 0.0064 0.067 Uiso 1 1 calc R . .
C8 C 0.3182(3) 0.3185(2) 0.23720(18) 0.0217(6) Uani 1 1 d . . .
C9 C 0.4501(3) 0.3997(2) 0.2600(2) 0.0268(6) Uani 1 1 d . . .
H9 H 0.4692 0.4795 0.2816 0.032 Uiso 1 1 calc R . .
C10 C 0.5507(3) 0.3646(3) 0.2513(2) 0.0357(7) Uani 1 1 d . . .
H10 H 0.6392 0.4196 0.2656 0.043 Uiso 1 1 calc R . .
C11 C 0.5231(3) 0.2478(3) 0.2214(2) 0.0420(8) Uani 1 1 d . . .
H11 H 0.5913 0.2212 0.2143 0.050 Uiso 1 1 calc R . .
C12 C 0.3937(3) 0.1727(3) 0.2027(2) 0.0363(7) Uani 1 1 d . . .
H12 H 0.3748 0.0931 0.1833 0.044 Uiso 1 1 calc R . .
C13 C -0.2961(3) -0.0914(2) 0.17393(19) 0.0207(6) Uani 1 1 d . . .
H13 H -0.3731 -0.0895 0.1342 0.025 Uiso 1 1 calc R . .
C14 C -0.2019(3) 0.1610(2) 0.3241(2) 0.0361(7) Uani 1 1 d . . .
H14A H -0.1581 0.1718 0.2747 0.054 Uiso 1 1 calc R . .
H14B H -0.1367 0.2053 0.3873 0.054 Uiso 1 1 calc R . .
H14C H -0.2729 0.1880 0.3225 0.054 Uiso 1 1 calc R . .
C15 C -0.4417(3) -0.0296(3) 0.3248(3) 0.0546(11) Uani 1 1 d . . .
H15A H -0.4833 -0.1111 0.3139 0.082 Uiso 1 1 calc R . .
H15B H -0.4985 -0.0141 0.2817 0.082 Uiso 1 1 calc R . .
H15C H -0.4304 0.0190 0.3915 0.082 Uiso 1 1 calc R . .
C16 C -0.1629(4) -0.0170(3) 0.3874(2) 0.0445(9) Uani 1 1 d . . .
H16A H -0.2012 -0.0975 0.3796 0.067 Uiso 1 1 calc R . .
H16B H -0.1534 0.0339 0.4530 0.067 Uiso 1 1 calc R . .
H16C H -0.0754 0.0018 0.3753 0.067 Uiso 1 1 calc R . .
C17 C -0.4649(3) -0.3138(3) 0.1976(3) 0.0426(8) Uani 1 1 d . . .
H17A H -0.5450 -0.3023 0.1794 0.064 Uiso 1 1 calc R . .
H17B H -0.4286 -0.2764 0.2676 0.064 Uiso 1 1 calc R . .
H17C H -0.4877 -0.3967 0.1755 0.064 Uiso 1 1 calc R . .
C18 C -0.1874(3) -0.2726(3) 0.1800(3) 0.0416(8) Uani 1 1 d . . .
H18A H -0.1179 -0.2389 0.1524 0.062 Uiso 1 1 calc R . .
H18B H -0.2114 -0.3556 0.1579 0.062 Uiso 1 1 calc R . .
H18C H -0.1542 -0.2356 0.2501 0.062 Uiso 1 1 calc R . .
C19 C -0.4116(3) -0.3289(3) 0.0082(2) 0.0419(8) Uani 1 1 d . . .
H19A H -0.3498 -0.2953 -0.0244 0.063 Uiso 1 1 calc R . .
H19B H -0.4957 -0.3232 -0.0101 0.063 Uiso 1 1 calc R . .
H19C H -0.4281 -0.4102 -0.0105 0.063 Uiso 1 1 calc R . .
C20 C -0.2017(2) 0.0417(2) 0.06396(18) 0.0197(6) Uani 1 1 d . . .
C21 C -0.3116(3) 0.0699(2) 0.0649(2) 0.0253(6) Uani 1 1 d . . .
H21 H -0.3676 0.0499 0.1033 0.030 Uiso 1 1 calc R . .
C22 C -0.3389(3) 0.1263(2) 0.0107(2) 0.0304(7) Uani 1 1 d . . .
H22 H -0.4134 0.1452 0.0120 0.037 Uiso 1 1 calc R . .
C23 C -0.2575(3) 0.1554(2) -0.0457(2) 0.0312(7) Uani 1 1 d . . .
H23 H -0.2749 0.1936 -0.0843 0.037 Uiso 1 1 calc R . .
C24 C -0.1503(3) 0.1266(2) -0.0434(2) 0.0285(6) Uani 1 1 d . . .
H24 H -0.0932 0.1473 -0.0810 0.034 Uiso 1 1 calc R . .
C25 C 0.2095(4) -0.0230(3) 0.3222(3) 0.0579(10) Uani 1 1 d . . .
H25A H 0.2667 -0.0645 0.3111 0.087 Uiso 1 1 calc R . .
H25B H 0.1792 -0.0138 0.2640 0.087 Uiso 1 1 calc R . .
H25C H 0.1324 -0.0670 0.3385 0.087 Uiso 1 1 calc R . .
C26 C 0.2864(3) 0.0933(3) 0.4031(3) 0.0417(8) Uani 1 1 d . . .
H26A H 0.3207 0.0848 0.4616 0.050 Uiso 1 1 calc R . .
H26B H 0.3630 0.1392 0.3864 0.050 Uiso 1 1 calc R . .
C27 C 0.2595(3) 0.2563(3) 0.5038(2) 0.0446(9) Uani 1 1 d . . .
H27E H 0.3298 0.3146 0.4918 0.054 Uiso 1 1 calc R . .
H27F H 0.3010 0.2440 0.5578 0.054 Uiso 1 1 calc R . .
C28 C 0.1562(4) 0.2980(3) 0.5286(3) 0.0642(11) Uani 1 1 d . . .
H28F H 0.1968 0.3697 0.5870 0.096 Uiso 1 1 calc R . .
H28G H 0.0863 0.2394 0.5394 0.096 Uiso 1 1 calc R . .
H28H H 0.1175 0.3125 0.4757 0.096 Uiso 1 1 calc R . .

loop_
_atom_site_aniso_label
_atom_site_aniso_U_11
_atom_site_aniso_U_22
_atom_site_aniso_U_33
_atom_site_aniso_U_23
_atom_site_aniso_U_13
_atom_site_aniso_U_12
Na1 0.0236(6) 0.0254(6) 0.0244(6) 0.0045(5) 0.0069(5) 0.0084(5)
Na2 0.0311(6) 0.0307(6) 0.0295(6) 0.0152(5) 0.0037(5) 0.0055(5)
P1 0.0207(4) 0.0148(3) 0.0314(4) 0.0077(3) 0.0063(3) 0.0073(3)
P2 0.0181(3) 0.0191(3) 0.0230(4) 0.0097(3) 0.0090(3) 0.0078(3)
Si1 0.0375(5) 0.0204(4) 0.0217(4) 0.0067(3) 0.0092(3) 0.0072(3)
Si2 0.0289(4) 0.0227(4) 0.0263(4) 0.0074(3) 0.0027(3) 0.0144(3)
Si3 0.0275(4) 0.0238(4) 0.0272(4) 0.0054(3) 0.0140(3) 0.0078(3)
Si4 0.0298(4) 0.0185(4) 0.0286(4) 0.0105(3) 0.0132(3) 0.0076(3)
O1 0.0334(12) 0.0326(11) 0.0327(12) 0.0140(10) 0.0045(9) 0.0120(10)
N1 0.0316(14) 0.0202(12) 0.0315(14) 0.0062(10) 0.0039(11) 0.0147(11)
N2 0.0220(12) 0.0222(12) 0.0229(12) 0.0095(10) 0.0074(10) 0.0068(10)
C1 0.0192(13) 0.0142(12) 0.0243(14) 0.0074(11) 0.0058(11) 0.0063(11)
C2 0.071(3) 0.045(2) 0.0316(19) 0.0128(17) -0.0041(18) 0.0165(19)
C3 0.063(3) 0.059(2) 0.047(2) 0.0065(19) 0.035(2) 0.016(2)
C4 0.060(2) 0.0257(17) 0.0369(19) 0.0066(15) 0.0031(17) 0.0081(16)
C5 0.0296(18) 0.041(2) 0.054(2) 0.0082(17) 0.0004(16) 0.0148(15)
C6 0.047(2) 0.0311(17) 0.046(2) 0.0179(15) 0.0031(16) 0.0206(15)
C7 0.059(2) 0.051(2) 0.0276(17) 0.0142(16) 0.0066(16) 0.0299(18)
C8 0.0259(15) 0.0231(14) 0.0160(13) 0.0068(11) 0.0052(11) 0.0114(12)
C9 0.0265(15) 0.0273(15) 0.0254(15) 0.0092(12) 0.0053(12) 0.0120(13)
C10 0.0240(16) 0.0416(19) 0.0356(18) 0.0113(15) 0.0052(13) 0.0127(14)
C11 0.0344(19) 0.051(2) 0.043(2) 0.0108(16) 0.0084(15) 0.0291(17)
C12 0.0427(19) 0.0301(16) 0.0349(18) 0.0058(14) 0.0034(14) 0.0238(15)
C13 0.0192(13) 0.0187(13) 0.0234(14) 0.0080(11) 0.0089(11) 0.0063(11)
C14 0.0362(18) 0.0262(16) 0.0384(18) 0.0051(14) 0.0086(14) 0.0130(14)
C15 0.043(2) 0.041(2) 0.062(2) 0.0018(18) 0.0359(19) 0.0083(17)
C16 0.056(2) 0.0383(19) 0.0274(17) 0.0131(15) 0.0084(16) 0.0086(17)
C17 0.049(2) 0.0267(16) 0.049(2) 0.0175(15) 0.0268(17) 0.0058(15)
C18 0.051(2) 0.0397(19) 0.047(2) 0.0225(16) 0.0182(17) 0.0270(17)
C19 0.049(2) 0.0250(16) 0.0345(18) 0.0039(14) 0.0089(16) 0.0058(15)
C20 0.0177(13) 0.0139(12) 0.0205(13) 0.0042(11) 0.0041(11) 0.0018(10)
C21 0.0230(14) 0.0208(14) 0.0314(16) 0.0098(12) 0.0087(12) 0.0088(12)
C22 0.0233(15) 0.0229(15) 0.0420(18) 0.0108(13) 0.0042(13) 0.0102(12)
C23 0.0375(18) 0.0241(15) 0.0312(16) 0.0146(13) 0.0034(13) 0.0108(13)
C24 0.0312(16) 0.0249(15) 0.0244(15) 0.0106(12) 0.0081(12) 0.0055(13)
C25 0.053(2) 0.043(2) 0.075(3) 0.014(2) 0.020(2) 0.0256(19)
C26 0.0327(18) 0.051(2) 0.052(2) 0.0301(18) 0.0132(16) 0.0196(16)
C27 0.047(2) 0.0327(18) 0.040(2) 0.0142(16) -0.0021(16) 0.0064(16)
C28 0.069(3) 0.045(2) 0.056(3) 0.0006(19) 0.013(2) 0.018(2)

loop_
_atom_type_symbol
_atom_type_description
_atom_type_scat_dispersion_real
_atom_type_scat_dispersion_imag
_atom_type_scat_source
C C 0.0033 0.0016 'International Tables Vol C Tables 4.2.6.8 and 6.1.1.4'
H H 0.0000 0.0000 'International Tables Vol C Tables 4.2.6.8 and 6.1.1.4'
N N 0.0061 0.0033 'International Tables Vol C Tables 4.2.6.8 and 6.1.1.4'
Na Na 0.0362 0.0249 'International Tables Vol C Tables 4.2.6.8 and 6.1.1.4'
Si Si 0.0817 0.0704 'International Tables Vol C Tables 4.2.6.8 and 6.1.1.4'
P P 0.1023 0.0942 'International Tables Vol C Tables 4.2.6.8 and 6.1.1.4'
O O 0.0106 0.0060 'International Tables Vol C Tables 4.2.6.8 and 6.1.1.4'

loop_
_geom_angle_atom_site_label_1
_geom_angle_atom_site_label_2
_geom_angle_atom_site_label_3
_geom_angle
_geom_angle_site_symmetry_1
_geom_angle_site_symmetry_3
_geom_angle_publ_flag
Na1 Na1 Na2 94.37(5) 2 . ?
Na1 Na1 P1 137.50(5) 2 . ?
Na1 Na1 P2 70.32(4) 2 2 ?
Na1 Na1 N1 124.86(8) 2 . ?
Na1 Na1 N2 51.64(6) 2 . ?
Na1 Na1 N2 45.77(5) 2 2 ?
Na1 Na1 C8 149.66(8) 2 . ?
Na1 Na1 C20 63.31(6) 2 2 ?
Na2 Na1 P1 52.19(3) . . ?
Na2 Na1 P2 154.86(5) . 2 ?
Na2 Na1 N1 50.13(6) . . ?
Na2 Na1 N2 87.97(6) . . ?
Na2 Na1 N2 97.40(6) . 2 ?
Na2 Na1 C8 58.21(6) . . ?
Na2 Na1 C20 119.98(6) . 2 ?
P1 Na1 P2 150.01(4) . 2 ?
P1 Na1 N1 57.11(6) . . ?
P1 Na1 N2 96.59(6) . . ?
P1 Na1 N2 145.84(7) . 2 ?
P1 Na1 C8 35.20(5) . . ?
P1 Na1 C20 151.82(6) . 2 ?
P2 Na1 N1 122.46(7) 2 . ?
P2 Na1 N2 96.94(6) 2 . ?
P2 Na1 N2 57.56(5) 2 2 ?
P2 Na1 C8 129.16(7) 2 . ?
P2 Na1 C20 35.53(5) 2 2 ?
N1 Na1 N2 137.91(9) . . ?
N1 Na1 N2 92.56(8) . 2 ?
N1 Na1 C8 27.82(7) . . ?
N1 Na1 C20 96.28(8) . 2 ?
N2 Na1 N2 97.41(8) . 2 ?
N2 Na1 C8 130.99(8) . . ?
N2 Na1 C8 119.48(8) 2 . ?
N2 Na1 C20 110.73(8) . 2 ?
N2 Na1 C20 26.94(7) 2 2 ?
C8 Na1 C20 116.64(8) . 2 ?
Na1 Na2 P1 56.14(3) . . ?
Na1 Na2 P2 69.14(3) . . ?
Na1 Na2 O1 142.23(7) . . ?
Na1 Na2 N1 46.74(6) . . ?
Na1 Na2 C8 53.72(5) . . ?
P1 Na2 P2 108.17(4) . . ?
P1 Na2 O1 121.72(7) . . ?
P1 Na2 N1 57.90(5) . . ?
P1 Na2 C8 34.68(5) . . ?
P2 Na2 O1 130.05(7) . . ?
P2 Na2 N1 111.31(7) . . ?
P2 Na2 C8 122.55(6) . . ?
O1 Na2 N1 97.72(8) . . ?
O1 Na2 C8 101.49(8) . . ?
N1 Na2 C8 26.17(7) . . ?
Na1 P1 Na2 71.67(4) . . ?
Na1 P1 C1 135.74(9) . . ?
Na1 P1 C8 71.80(9) . . ?
Na2 P1 C1 152.58(9) . . ?
Na2 P1 C8 81.42(9) . . ?
C1 P1 C8 105.92(12) . . ?
Na1 P2 Na2 116.88(4) 2 . ?
Na1 P2 C13 128.18(9) 2 . ?
Na1 P2 C20 77.06(9) 2 . ?
Na2 P2 C13 113.36(9) . . ?
Na2 P2 C20 102.97(8) . . ?
C13 P2 C20 103.61(12) . . ?
C1 Si1 C2 111.28(15) . . ?
C1 Si1 C3 110.10(15) . . ?
C1 Si1 C4 111.74(14) . . ?
C2 Si1 C3 109.0(2) . . ?
C2 Si1 C4 105.44(17) . . ?
C3 Si1 C4 109.20(18) . . ?
C1 Si2 C5 111.92(14) . . ?
C1 Si2 C6 111.21(13) . . ?
C1 Si2 C7 107.79(14) . . ?
C5 Si2 C6 107.91(16) . . ?
C5 Si2 C7 110.31(17) . . ?
C6 Si2 C7 107.62(16) . . ?
C13 Si3 C14 112.42(13) . . ?
C13 Si3 C15 109.45(14) . . ?
C13 Si3 C16 111.13(14) . . ?
C14 Si3 C15 106.67(15) . . ?
C14 Si3 C16 107.42(15) . . ?
C15 Si3 C16 109.62(18) . . ?
C13 Si4 C17 112.12(13) . . ?
C13 Si4 C18 111.85(14) . . ?
C13 Si4 C19 108.65(14) . . ?
C17 Si4 C18 107.02(16) . . ?
C17 Si4 C19 106.66(16) . . ?
C18 Si4 C19 110.42(16) . . ?
Na2 O1 C26 111.76(18) . . ?
Na2 O1 C27 119.03(18) . . ?
C26 O1 C27 112.2(2) . . ?
Na1 N1 Na2 83.13(8) . . ?
Na1 N1 C8 94.95(16) . . ?
Na1 N1 C12 117.41(19) . . ?
Na2 N1 C8 96.97(16) . . ?
Na2 N1 C12 135.1(2) . . ?
C8 N1 C12 118.4(3) . . ?
Na1 N2 Na1 82.59(8) . 2 ?
Na1 N2 C20 122.12(17) . . ?
Na1 N2 C20 91.96(15) 2 . ?
Na1 N2 C24 109.65(17) . . ?
Na1 N2 C24 126.59(18) 2 . ?
C20 N2 C24 118.9(2) . . ?
P1 C1 Si1 112.11(13) . . ?
P1 C1 Si2 106.61(13) . . ?
P1 C1 H1 106.2 . . ?
Si1 C1 Si2 118.73(14) . . ?
Si1 C1 H1 106.2 . . ?
Si2 C1 H1 106.2 . . ?
Si1 C2 H2A 109.5 . . ?
Si1 C2 H2B 109.5 . . ?
Si1 C2 H2C 109.5 . . ?
H2A C2 H2B 109.5 . . ?
H2A C2 H2C 109.5 . . ?
H2B C2 H2C 109.5 . . ?
Si1 C3 H3A 109.5 . . ?
Si1 C3 H3B 109.5 . . ?
Si1 C3 H3C 109.5 . . ?
H3A C3 H3B 109.5 . . ?
H3A C3 H3C 109.5 . . ?
H3B C3 H3C 109.5 . . ?
Si1 C4 H4A 109.5 . . ?
Si1 C4 H4B 109.5 . . ?
Si1 C4 H4C 109.5 . . ?
H4A C4 H4B 109.5 . . ?
H4A C4 H4C 109.5 . . ?
H4B C4 H4C 109.5 . . ?
Si2 C5 H5A 109.5 . . ?
Si2 C5 H5B 109.5 . . ?
Si2 C5 H5C 109.5 . . ?
H5A C5 H5B 109.5 . . ?
H5A C5 H5C 109.5 . . ?
H5B C5 H5C 109.5 . . ?
Si2 C6 H6A 109.5 . . ?
Si2 C6 H6B 109.5 . . ?
Si2 C6 H6C 109.5 . . ?
H6A C6 H6B 109.5 . . ?
H6A C6 H6C 109.5 . . ?
H6B C6 H6C 109.5 . . ?
Si2 C7 H7A 109.5 . . ?
Si2 C7 H7B 109.5 . . ?
Si2 C7 H7C 109.5 . . ?
H7A C7 H7B 109.5 . . ?
H7A C7 H7C 109.5 . . ?
H7B C7 H7C 109.5 . . ?
Na1 C8 Na2 68.06(6) . . ?
Na1 C8 P1 73.00(9) . . ?
Na1 C8 N1 57.23(14) . . ?
Na1 C8 C9 135.10(18) . . ?
Na2 C8 P1 63.90(8) . . ?
Na2 C8 N1 56.86(14) . . ?
Na2 C8 C9 153.32(19) . . ?
P1 C8 N1 112.26(19) . . ?
P1 C8 C9 128.5(2) . . ?
N1 C8 C9 119.2(2) . . ?
C8 C9 H9 119.7 . . ?
C8 C9 C10 120.5(3) . . ?
H9 C9 C10 119.7 . . ?
C9 C10 H10 120.1 . . ?
C9 C10 C11 119.8(3) . . ?
H10 C10 C11 120.1 . . ?
C10 C11 H11 121.3 . . ?
C10 C11 C12 117.4(3) . . ?
H11 C11 C12 121.3 . . ?
N1 C12 C11 124.7(3) . . ?
N1 C12 H12 117.7 . . ?
C11 C12 H12 117.7 . . ?
P2 C13 Si3 113.40(13) . . ?
P2 C13 Si4 106.71(13) . . ?
P2 C13 H13 105.5 . . ?
Si3 C13 Si4 119.21(14) . . ?
Si3 C13 H13 105.5 . . ?
Si4 C13 H13 105.5 . . ?
Si3 C14 H14A 109.5 . . ?
Si3 C14 H14B 109.5 . . ?
Si3 C14 H14C 109.5 . . ?
H14A C14 H14B 109.5 . . ?
H14A C14 H14C 109.5 . . ?
H14B C14 H14C 109.5 . . ?
Si3 C15 H15A 109.5 . . ?
Si3 C15 H15B 109.5 . . ?
Si3 C15 H15C 109.5 . . ?
H15A C15 H15B 109.5 . . ?
H15A C15 H15C 109.5 . . ?
H15B C15 H15C 109.5 . . ?
Si3 C16 H16A 109.5 . . ?
Si3 C16 H16B 109.5 . . ?
Si3 C16 H16C 109.5 . . ?
H16A C16 H16B 109.5 . . ?
H16A C16 H16C 109.5 . . ?
H16B C16 H16C 109.5 . . ?
Si4 C17 H17A 109.5 . . ?
Si4 C17 H17B 109.5 . . ?
Si4 C17 H17C 109.5 . . ?
H17A C17 H17B 109.5 . . ?
H17A C17 H17C 109.5 . . ?
H17B C17 H17C 109.5 . . ?
Si4 C18 H18A 109.5 . . ?
Si4 C18 H18B 109.5 . . ?
Si4 C18 H18C 109.5 . . ?
H18A C18 H18B 109.5 . . ?
H18A C18 H18C 109.5 . . ?
H18B C18 H18C 109.5 . . ?
Si4 C19 H19A 109.5 . . ?
Si4 C19 H19B 109.5 . . ?
Si4 C19 H19C 109.5 . . ?
H19A C19 H19B 109.5 . . ?
H19A C19 H19C 109.5 . . ?
H19B C19 H19C 109.5 . . ?
Na1 C20 P2 67.42(8) 2 . ?
Na1 C20 N2 61.11(13) 2 . ?
Na1 C20 C21 140.33(18) 2 . ?
P2 C20 N2 113.29(19) . . ?
P2 C20 C21 127.7(2) . . ?
N2 C20 C21 119.0(2) . . ?
C20 C21 H21 119.7 . . ?
C20 C21 C22 120.7(3) . . ?
H21 C21 C22 119.7 . . ?
C21 C22 H22 120.1 . . ?
C21 C22 C23 119.8(3) . . ?
H22 C22 C23 120.1 . . ?
C22 C23 H23 121.4 . . ?
C22 C23 C24 117.2(3) . . ?
H23 C23 C24 121.4 . . ?
N2 C24 C23 124.4(3) . . ?
N2 C24 H24 117.8 . . ?
C23 C24 H24 117.8 . . ?
H25A C25 H25B 109.5 . . ?
H25A C25 H25C 109.5 . . ?
H25A C25 C26 109.5 . . ?
H25B C25 H25C 109.5 . . ?
H25B C25 C26 109.5 . . ?
H25C C25 C26 109.5 . . ?
O1 C26 C25 108.4(3) . . ?
O1 C26 H26A 110.0 . . ?
O1 C26 H26B 110.0 . . ?
C25 C26 H26A 110.0 . . ?
C25 C26 H26B 110.0 . . ?
H26A C26 H26B 108.4 . . ?
O1 C27 H27E 109.9 . . ?
O1 C27 H27F 109.9 . . ?
O1 C27 C28 109.1(3) . . ?
H27E C27 H27F 108.3 . . ?
H27E C27 C28 109.9 . . ?
H27F C27 C28 109.9 . . ?
C27 C28 H28F 109.5 . . ?
C27 C28 H28G 109.5 . . ?
C27 C28 H28H 109.5 . . ?
H28F C28 H28G 109.5 . . ?
H28F C28 H28H 109.5 . . ?
H28G C28 H28H 109.5 . . ?

loop_
_geom_bond_atom_site_label_1
_geom_bond_atom_site_label_2
_geom_bond_distance
_geom_bond_site_symmetry_2
_geom_bond_publ_flag
Na1 Na1 3.356(2) 2 ?
Na1 Na2 3.3878(16) . ?
Na1 P1 2.9638(13) . ?
Na1 P2 2.8701(13) 2 ?
Na1 N1 2.485(3) . ?
Na1 N2 2.425(2) . ?
Na1 N2 2.654(2) 2 ?
Na1 C8 2.944(3) . ?
Na1 C20 3.029(3) 2 ?
Na2 P1 2.8195(13) . ?
Na2 P2 2.9356(13) . ?
Na2 O1 2.346(2) . ?
Na2 N1 2.619(3) . ?
Na2 C8 3.104(3) . ?
P1 C1 1.870(2) . ?
P1 C8 1.786(3) . ?
P2 Na1 2.8701(13) 2 ?
P2 C13 1.885(3) . ?
P2 C20 1.806(3) . ?
Si1 C1 1.868(3) . ?
Si1 C2 1.868(4) . ?
Si1 C3 1.857(4) . ?
Si1 C4 1.874(3) . ?
Si2 C1 1.878(3) . ?
Si2 C5 1.865(3) . ?
Si2 C6 1.876(3) . ?
Si2 C7 1.872(3) . ?
Si3 C13 1.870(3) . ?
Si3 C14 1.878(3) . ?
Si3 C15 1.875(3) . ?
Si3 C16 1.869(3) . ?
Si4 C13 1.880(3) . ?
Si4 C17 1.880(3) . ?
Si4 C18 1.871(3) . ?
Si4 C19 1.871(3) . ?
O1 C26 1.438(4) . ?
O1 C27 1.423(4) . ?
N1 C8 1.379(3) . ?
N1 C12 1.335(4) . ?
N2 Na1 2.654(2) 2 ?
N2 C20 1.373(3) . ?
N2 C24 1.338(4) . ?
C1 H1 1.000 . ?
C2 H2A 0.980 . ?
C2 H2B 0.980 . ?
C2 H2C 0.980 . ?
C3 H3A 0.980 . ?
C3 H3B 0.980 . ?
C3 H3C 0.980 . ?
C4 H4A 0.980 . ?
C4 H4B 0.980 . ?
C4 H4C 0.980 . ?
C5 H5A 0.980 . ?
C5 H5B 0.980 . ?
C5 H5C 0.980 . ?
C6 H6A 0.980 . ?
C6 H6B 0.980 . ?
C6 H6C 0.980 . ?
C7 H7A 0.980 . ?
C7 H7B 0.980 . ?
C7 H7C 0.980 . ?
C8 C9 1.409(4) . ?
C9 H9 0.950 . ?
C9 C10 1.367(4) . ?
C10 H10 0.950 . ?
C10 C11 1.392(5) . ?
C11 H11 0.950 . ?
C11 C12 1.372(5) . ?
C12 H12 0.950 . ?
C13 H13 1.000 . ?
C14 H14A 0.980 . ?
C14 H14B 0.980 . ?
C14 H14C 0.980 . ?
C15 H15A 0.980 . ?
C15 H15B 0.980 . ?
C15 H15C 0.980 . ?
C16 H16A 0.980 . ?
C16 H16B 0.980 . ?
C16 H16C 0.980 . ?
C17 H17A 0.980 . ?
C17 H17B 0.980 . ?
C17 H17C 0.980 . ?
C18 H18A 0.980 . ?
C18 H18B 0.980 . ?
C18 H18C 0.980 . ?
C19 H19A 0.980 . ?
C19 H19B 0.980 . ?
C19 H19C 0.980 . ?
C20 Na1 3.029(3) 2 ?
C20 C21 1.404(4) . ?
C21 H21 0.950 . ?
C21 C22 1.375(4) . ?
C22 H22 0.950 . ?
C22 C23 1.387(4) . ?
C23 H23 0.950 . ?
C23 C24 1.378(4) . ?
C24 H24 0.950 . ?
C25 H25A 0.980 . ?
C25 H25B 0.980 . ?
C25 H25C 0.980 . ?
C25 C26 1.496(5) . ?
C26 H26A 0.990 . ?
C26 H26B 0.990 . ?
C27 H27E 0.990 . ?
C27 H27F 0.990 . ?
C27 C28 1.486(5) . ?
C28 H28F 0.980 . ?
C28 H28G 0.980 . ?
C28 H28H 0.980 . ?
